data_4077599
loop_
_publ_author_name
'Pangan, Lourdes N.'
'Kawano, Yasuro'
'Shimoi, Mamoru'

_publ_section_title
;
 Syntheses and Structures of New Diruthenatetraborane Complexes Exhibiting
 Novel Modes of Coordination for a B2H5Fragment:&#x00A0;
 Phosphine-Complexed [(Cp*Ru)2(\m-H)(&#x2225;-\m-\h4-B2H5)(PR3)] (PR3=
 PMe3, PMe2Ph) and
 Phosphido-Bridgednido-[(Cp*Ru)2(\m-PMe2)(&#x22A5;-\m-\h4-B2H5)]1
;
_journal_issue 26
_journal_name_full Organometallics
_journal_page_first 5575
_journal_paper_doi 10.1021/om000568g
_journal_volume 19
_journal_year 2000
_chemical_compound_source '[{(Cp*Ru)2(mu-H)(PMe2Ph)(B2H5)]'
_chemical_formula_analytical C22H41B2PRu2
_chemical_formula_moiety Cp*2Ru2(PMe2)(B2H5)
_chemical_formula_structural '[(Cp*Ru)2(mu-PMe2)(B2H5)]'
_chemical_formula_sum 'C22 H41 B2 P Ru2'
_chemical_formula_weight 560.34
_chemical_name_systematic
; 
(mu-hapto4-pentahydrodiboranyl)(mu-dimethylphosphido)
bis(pentamethylcyclopentadienylruthenium)
;
_space_group_IT_number 15
_symmetry_space_group_name_Hall '-C 2yc'
_symmetry_space_group_name_H-M 'C 1 2/c 1'
_atom_sites_solution_hydrogens geom
_atom_sites_solution_primary direct
_atom_sites_solution_secondary difmap
_audit_creation_method SHELXL
_cell_angle_alpha 90.00
_cell_angle_beta 101.265(14)
_cell_angle_gamma 90.00
_cell_formula_units_Z 8
_cell_length_a 18.854(2)
_cell_length_b 15.238(3)
_cell_length_c 17.855(3)
_cell_measurement_reflns_used omega
_cell_measurement_temperature 268
_cell_measurement_theta_max 6
_cell_measurement_theta_min 3
_cell_volume 5030.9(14)
_computing_cell_refinement 'UNICS-III (Sakurai,1976)'
_computing_data_collection 'COLLECT (RIGAKU)'
_computing_molecular_graphics ORTEP
_computing_structure_refinement 'SHELXL-93 (Sheldrick, 1993)'
_computing_structure_solution 'SHELXS-86 (Sheldrick, 1990)'
_diffrn_ambient_temperature 293(2)
_diffrn_measurement_device 'Rigaku AFC-5'
_diffrn_measurement_method omega-2theta
_diffrn_radiation_monochromator graphite
_diffrn_radiation_source 'fine-focus sealed tube'
_diffrn_radiation_type MoK\a
_diffrn_radiation_wavelength 0.71069
_diffrn_reflns_av_R_equivalents 0.0366
_diffrn_reflns_av_sigmaI/netI 0.0302
_diffrn_reflns_limit_h_max 26
_diffrn_reflns_limit_h_min 0
_diffrn_reflns_limit_k_max 21
_diffrn_reflns_limit_k_min 0
_diffrn_reflns_limit_l_max 24
_diffrn_reflns_limit_l_min -24
_diffrn_reflns_number 5535
_diffrn_reflns_theta_max 29.96
_diffrn_reflns_theta_min 1.73
_diffrn_standards_decay_% 0.5
_diffrn_standards_interval_count 150
_diffrn_standards_number 3
_exptl_absorpt_coefficient_mu 1.251
_exptl_absorpt_correction_type none
_exptl_crystal_colour orange
_exptl_crystal_density_diffrn 1.487
_exptl_crystal_description block
_exptl_crystal_F_000 2296
_exptl_crystal_size_max 0.40
_exptl_crystal_size_mid 0.30
_exptl_crystal_size_min 0.30
_refine_diff_density_max 1.055
_refine_diff_density_min -1.498
_refine_diff_density_rms 0.274
_refine_ls_extinction_coef 0.00147(13)
_refine_ls_extinction_expression Fc^*^=kFc[1+0.001xFc^2^\l^3^/sin(2\q)]^-1/4^
_refine_ls_extinction_method SHELXL
_refine_ls_goodness_of_fit_all 0.237
_refine_ls_goodness_of_fit_obs 0.233
_refine_ls_hydrogen_treatment
'H1, H2, H11 and HBB were found by the difference Fourier synthesis and refined isotropically. H12 was found and fixed. Methyl hydrogen atoms were idealized.'
_refine_ls_matrix_type full
_refine_ls_number_parameters 368
_refine_ls_number_reflns 5379
_refine_ls_number_restraints 0
_refine_ls_restrained_S_all 0.237
_refine_ls_restrained_S_obs 0.233
_refine_ls_R_factor_all 0.0531
_refine_ls_R_factor_obs 0.0518
_refine_ls_shift/esd_max -3.971
_refine_ls_shift/esd_mean 0.863
_refine_ls_structure_factor_coef Fsqd
_refine_ls_weighting_details 'w=1/[\s^2^(Fo^2^)+(0.4266P)^2^+1140.0000P] where P=(Fo^2^+2Fc^2^)/3'
_refine_ls_weighting_scheme calc
_refine_ls_wR_factor_all 0.1666
_refine_ls_wR_factor_obs 0.1628
_reflns_number_observed 5268
_reflns_number_total 5379
_reflns_observed_criterion >2sigma(I)
_cod_data_source_file om000568g.cif
_cod_data_source_block '[(Cp*Ru)2(mu-Pme2)(mu-hapto4-B2H5)'
_cod_depositor_comments
;
The following automatic conversions were performed:

'_refine_ls_weighting_scheme' value 'calc
w=1/[\s^2^(Fo^2^)+(0.4266P)^2^+1140.0000P] where P=(Fo^2^+2Fc^2^)/3'
was changed to 'calc'. New tag '_refine_ls_weighting_details' was
created. The value of the new tag was set to
'w=1/[\s^2^(Fo^2^)+(0.4266P)^2^+1140.0000P] where
P=(Fo^2^+2Fc^2^)/3'.

Automatic conversion script
Id: cif_fix_values 3143 2015-03-26 13:38:13Z robertas 
;
_cod_original_cell_volume 5030.8(14)
_cod_original_sg_symbol_H-M C2/c
_cod_database_code 4077599

loop_
_symmetry_equiv_pos_as_xyz
'x, y, z'
'-x, y, -z+1/2'
'x+1/2, y+1/2, z'
'-x+1/2, y+1/2, -z+1/2'
'-x, -y, -z'
'x, -y, z-1/2'
'-x+1/2, -y+1/2, -z'
'x+1/2, -y+1/2, z-1/2'

loop_
_atom_site_aniso_label
_atom_site_aniso_U_11
_atom_site_aniso_U_22
_atom_site_aniso_U_33
_atom_site_aniso_U_23
_atom_site_aniso_U_13
_atom_site_aniso_U_12
Ru1 0.028 0.035 0.030 0.000 0.008 0.001
Ru2 0.029 0.032 0.034 -0.001 0.008 0.001
P 0.036 0.034 0.046 -0.006 0.010 -0.003
C1 0.041 0.063 0.044 0.010 0.016 0.001
C2 0.038 0.049 0.044 0.002 0.017 -0.008
C3 0.034 0.063 0.034 -0.007 0.013 0.001
C4 0.046 0.047 0.052 -0.010 0.024 0.003
C5 0.043 0.068 0.036 -0.009 0.013 -0.007
C6 0.032 0.068 0.035 -0.001 -0.001 0.005
C7 0.037 0.042 0.076 0.014 0.003 0.008
C8 0.030 0.056 0.106 -0.032 0.016 0.006
C9 0.035 0.096 0.031 -0.004 0.009 0.002
C10 0.031 0.051 0.056 -0.001 0.008 -0.003
C11 0.069 0.101 0.050 0.036 0.016 0.019
C12 0.068 0.064 0.084 -0.005 0.034 -0.026
C13 0.034 0.108 0.065 0.004 0.009 0.010
C14 0.078 0.048 0.099 -0.001 0.043 0.007
C15 0.054 0.113 0.062 -0.039 0.020 -0.029
C16 0.050 0.133 0.071 -0.025 0.001 0.027
C17 0.058 0.101 0.202 0.100 -0.009 -0.002
C18 0.069 0.114 0.201 -0.104 0.017 0.012
C19 0.052 0.259 0.043 0.008 0.021 -0.016
C20 0.056 0.045 0.185 0.006 0.031 -0.012
C1A 0.058 0.071 0.054 -0.025 0.007 -0.010
C2A 0.069 0.039 0.084 0.008 0.022 0.000
B1 0.037 0.046 0.045 0.011 0.009 0.011
B2 0.041 0.031 0.045 0.001 0.016 0.003

loop_
_atom_site_label
_atom_site_type_symbol
_atom_site_fract_x
_atom_site_fract_y
_atom_site_fract_z
_atom_site_U_iso_or_equiv
_atom_site_thermal_displace_type
_atom_site_occupancy
_atom_site_calc_flag
_atom_site_refinement_flags
H12 H 0.2506 0.4848 0.2427 0.050 Uiso 1 d .
Ru1 Ru 0.3361 0.4791 0.1211 0.031 Uani 1 d .
Ru2 Ru 0.2067 0.5092 0.1718 0.031 Uani 1 d .
P P 0.3025 0.6010 0.1780 0.038 Uani 1 d .
C1 C 0.3481 0.5207 0.0037 0.048 Uani 1 d .
C2 C 0.4160 0.5341 0.0547 0.042 Uani 1 d .
C3 C 0.4409 0.4523 0.0852 0.043 Uani 1 d .
C4 C 0.3896 0.3857 0.0530 0.046 Uani 1 d .
C5 C 0.3333 0.4277 0.0017 0.048 Uani 1 d .
C6 C 0.1022 0.4981 0.0838 0.046 Uani 1 d .
C7 C 0.1127 0.5858 0.1075 0.053 Uani 1 d .
C8 C 0.1131 0.5921 0.1872 0.064 Uani 1 d .
C9 C 0.1036 0.5067 0.2140 0.054 Uani 1 d .
C10 C 0.0965 0.4470 0.1523 0.046 Uani 1 d .
C11 C 0.3048 0.5886 -0.0485 0.072 Uani 1 d .
H11A H 0.2640(23) 0.5608(27) -0.0801(25) 0.109 Uiso 1 calc R
H11B H 0.3348(27) 0.6145(29) -0.0802(23) 0.109 Uiso 1 calc R
H11C H 0.2883(47) 0.6334(29) -0.0182(20) 0.109 Uiso 1 calc R
C12 C 0.4573 0.6198 0.0688 0.069 Uani 1 d .
H12A H 0.4238(27) 0.6676(20) 0.0661(27) 0.104 Uiso 1 calc R
H12B H 0.4864(16) 0.6275(22) 0.0307(23) 0.104 Uiso 1 calc R
H12C H 0.4880(37) 0.6185(21) 0.1185(22) 0.104 Uiso 1 calc R
C13 C 0.5130 0.4324 0.1421 0.069 Uani 1 d .
H13A H 0.5476(24) 0.4087(25) 0.1146(21) 0.103 Uiso 1 calc R
H13B H 0.5041(23) 0.3907(24) 0.1794(22) 0.103 Uiso 1 calc R
H13C H 0.5316(15) 0.4857(22) 0.1672(23) 0.103 Uiso 1 calc R
C14 C 0.3989 0.2878 0.0659 0.071 Uani 1 d .
H14A H 0.4241(11) 0.2771(21) 0.1172(25) 0.107 Uiso 1 calc R
H14B H 0.4263(32) 0.2640(21) 0.0306(26) 0.107 Uiso 1 calc R
H14C H 0.3523(22) 0.2602(21) 0.0580(27) 0.107 Uiso 1 calc R
C15 C 0.2718 0.3842 -0.0534 0.075 Uani 1 d .
H15A H 0.2558(28) 0.4223(25) -0.0962(27) 0.112 Uiso 1 calc R
H15B H 0.2325(16) 0.3729(27) -0.0278(27) 0.112 Uiso 1 calc R
H15C H 0.2884(18) 0.3298(25) -0.0711(28) 0.112 Uiso 1 calc R
C16 C 0.0933 0.4621 0.0043 0.086 Uani 1 d .
H16A H 0.0445(28) 0.4714(29) -0.0223(26) 0.129 Uiso 1 calc R
H16B H 0.1036(12) 0.4003(27) 0.0066(26) 0.129 Uiso 1 calc R
H16C H 0.1260(34) 0.4914(29) -0.0223(26) 0.129 Uiso 1 calc R
C17 C 0.1114 0.6617 0.0506 0.125 Uani 1 d .
H17A H 0.1241(40) 0.7154(26) 0.0781(31) 0.188 Uiso 1 calc R
H17B H 0.0639(23) 0.6669(27) 0.0198(34) 0.188 Uiso 1 calc R
H17C H 0.1456(16) 0.6502(27) 0.0185(31) 0.188 Uiso 1 calc R
C18 C 0.1151 0.6770 0.2317 0.129 Uani 1 d .
H18A H 0.0997(12) 0.7245(31) 0.1971(28) 0.193 Uiso 1 calc R
H18B H 0.1635(28) 0.6878(33) 0.2588(29) 0.193 Uiso 1 calc R
H18C H 0.0833(36) 0.6724(31) 0.2675(31) 0.193 Uiso 1 calc R
C19 C 0.0970 0.4803 0.2920 0.117 Uani 1 d .
H19A H 0.1152(46) 0.4218(29) 0.3019(23) 0.175 Uiso 1 calc R
H19B H 0.0471(29) 0.4821(34) 0.2964(22) 0.175 Uiso 1 calc R
H19C H 0.1244(17) 0.5199(30) 0.3283(22) 0.175 Uiso 1 calc R
C20 C 0.0761 0.3525 0.1522 0.094 Uani 1 d .
H20A H 0.0752(42) 0.3281(22) 0.1025(22) 0.142 Uiso 1 calc R
H20B H 0.0291(22) 0.3471(22) 0.1649(25) 0.142 Uiso 1 calc R
H20C H 0.1109(20) 0.3216(22) 0.1893(24) 0.142 Uiso 1 calc R
C1A C 0.3563 0.6338 0.2728 0.062 Uani 1 d .
H1A1 H 0.3579(31) 0.5859(21) 0.3081(75) 0.092 Uiso 1 calc R
H1A2 H 0.3341(15) 0.6837(22) 0.2917(72) 0.092 Uiso 1 calc R
H1A3 H 0.4046(18) 0.6487(25) 0.2676(74) 0.092 Uiso 1 calc R
C2A C 0.2932 0.7102 0.1296 0.063 Uani 1 d .
H2A1 H 0.2754(32) 0.7523(84) 0.1613(6068) 0.094 Uiso 1 calc R
H2A2 H 0.2600(12) 0.7055(84) 0.0816(6168) 0.094 Uiso 1 calc R
H2A3 H 0.3396(19) 0.7288(47) 0.1208(8653) 0.094 Uiso 1 calc R
B1 B 0.2966 0.4134 0.2187 0.042 Uani 1 d .
B2 B 0.2481 0.3926 0.1277 0.038 Uani 1 d .
H1 H 0.3170 0.3811 0.2695 0.052 Uiso 1 d .
H2 H 0.2185 0.3497 0.0894 0.024 Uiso 1 d .
HBB H 0.2666 0.3767 0.1840 0.060 Uiso 1 d .
H11 H 0.3653 0.4356 0.2149 0.082 Uiso 1 d .

loop_
_atom_type_symbol
_atom_type_description
_atom_type_scat_dispersion_real
_atom_type_scat_dispersion_imag
_atom_type_scat_source
Ru Ru -1.4200 0.8360 'International Tables Vol C Tables 4.2.6.8 and 6.1.1.4'
P P 0.1023 0.0942 'International Tables Vol C Tables 4.2.6.8 and 6.1.1.4'
C C 0.0033 0.0016 'International Tables Vol C Tables 4.2.6.8 and 6.1.1.4'
B B 0.0013 0.0007 'International Tables Vol C Tables 4.2.6.8 and 6.1.1.4'
H H 0.0000 0.0000 'International Tables Vol C Tables 4.2.6.8 and 6.1.1.4'

loop_
_geom_angle_atom_site_label_1
_geom_angle_atom_site_label_2
_geom_angle_atom_site_label_3
_geom_angle
B2 Ru1 C3 130.0
B2 Ru1 C4 94.3
C3 Ru1 C4 37.7
B2 Ru1 C1 116.5
C3 Ru1 C1 61.8
C4 Ru1 C1 62.2
B2 Ru1 C2 149.7
C3 Ru1 C2 36.5
C4 Ru1 C2 62.1
C1 Ru1 C2 37.1
B2 Ru1 B1 46.2
C3 Ru1 B1 125.8
C4 Ru1 B1 112.9
C1 Ru1 B1 162.7
C2 Ru1 B1 157.9
B2 Ru1 C5 87.9
C3 Ru1 C5 61.6
C4 Ru1 C5 36.6
C1 Ru1 C5 37.4
C2 Ru1 C5 61.8
B1 Ru1 C5 128.5
B2 Ru1 P 101.1
C3 Ru1 P 128.3
C4 Ru1 P 163.9
C1 Ru1 P 106.0
C2 Ru1 P 101.8
B1 Ru1 P 81.6
C5 Ru1 P 138.5
B2 Ru1 Ru2 49.4
C3 Ru1 Ru2 177.6
C4 Ru1 Ru2 142.6
C1 Ru1 Ru2 120.6
C2 Ru1 Ru2 145.4
B1 Ru1 Ru2 51.9
C5 Ru1 Ru2 120.0
P Ru1 Ru2 51.9
B2 Ru1 HBB 24.7
C3 Ru1 HBB 126.8
C4 Ru1 HBB 100.5
C1 Ru1 HBB 140.4
C2 Ru1 HBB 162.2
B1 Ru1 HBB 22.5
C5 Ru1 HBB 107.2
P Ru1 HBB 95.5
Ru2 Ru1 HBB 51.5
B2 Ru1 H11 79.6
C3 Ru1 H11 94.2
C4 Ru1 H11 100.7
C1 Ru1 H11 155.9
C2 Ru1 H11 121.1
B1 Ru1 H11 36.8
C5 Ru1 H11 134.6
P Ru1 H11 86.9
Ru2 Ru1 H11 83.4
HBB Ru1 H11 55.1
B2 Ru2 C9 121.0
B2 Ru2 C8 149.9
C9 Ru2 C8 37.0
B2 Ru2 C7 123.3
C9 Ru2 C7 61.6
C8 Ru2 C7 37.2
B2 Ru2 C10 89.1
C9 Ru2 C10 36.9
C8 Ru2 C10 61.9
C7 Ru2 C10 61.7
B2 Ru2 B1 46.0
C9 Ru2 B1 120.3
C8 Ru2 B1 150.5
C7 Ru2 B1 169.2
C10 Ru2 B1 112.7
B2 Ru2 P 100.6
C9 Ru2 P 137.4
C8 Ru2 P 106.6
C7 Ru2 P 104.3
C10 Ru2 P 165.9
B1 Ru2 P 81.3
B2 Ru2 C6 90.7
C9 Ru2 C6 62.3
C8 Ru2 C6 61.9
C7 Ru2 C6 36.2
C10 Ru2 C6 38.0
B1 Ru2 C6 133.6
P Ru2 C6 130.8
B2 Ru2 Ru1 49.1
C9 Ru2 Ru1 169.5
C8 Ru2 Ru1 153.2
C7 Ru2 Ru1 124.8
C10 Ru2 Ru1 135.8
B1 Ru2 Ru1 51.6
P Ru2 Ru1 51.8
C6 Ru2 Ru1 117.1
B2 Ru2 H12 85.4
C9 Ru2 H12 95.2
C8 Ru2 H12 112.1
C7 Ru2 H12 149.1
C10 Ru2 H12 112.8
B1 Ru2 H12 40.5
P Ru2 H12 78.4
C6 Ru2 H12 150.7
Ru1 Ru2 H12 81.5
B2 Ru2 HBB 26.4
C9 Ru2 HBB 113.5
C8 Ru2 HBB 150.5
C7 Ru2 HBB 145.9
C10 Ru2 HBB 93.8
B1 Ru2 HBB 23.6
P Ru2 HBB 99.5
C6 Ru2 HBB 110.0
Ru1 Ru2 HBB 56.3
H12 Ru2 HBB 59.8
C1A P C2A 99.6
C1A P Ru1 118.5
C2A P Ru1 122.1
C1A P Ru2 119.8
C2A P Ru2 121.6
Ru1 P Ru2 76.3
C2 C1 C5 107.5
C2 C1 C11 126.9
C5 C1 C11 125.0
C2 C1 Ru1 71.8
C5 C1 Ru1 72.0
C11 C1 Ru1 128.7
C3 C2 C1 108.1
C3 C2 C12 125.3
C1 C2 C12 126.5
C3 C2 Ru1 70.9
C1 C2 Ru1 71.1
C12 C2 Ru1 127.5
C2 C3 C4 108.8
C2 C3 C13 127.5
C4 C3 C13 123.7
C2 C3 Ru1 72.6
C4 C3 Ru1 71.4
C13 C3 Ru1 123.8
C5 C4 C3 107.5
C5 C4 C14 126.5
C3 C4 C14 125.7
C5 C4 Ru1 72.7
C3 C4 Ru1 71.0
C14 C4 Ru1 126.5
C4 C5 C1 108.1
C4 C5 C15 127.2
C1 C5 C15 124.4
C4 C5 Ru1 70.7
C1 C5 Ru1 70.6
C15 C5 Ru1 129.5
C7 C6 C10 106.4
C7 C6 C16 128.1
C10 C6 C16 125.4
C7 C6 Ru2 70.6
C10 C6 Ru2 70.1
C16 C6 Ru2 127.1
C6 C7 C8 109.8
C6 C7 C17 122.3
C8 C7 C17 127.3
C6 C7 Ru2 73.1
C8 C7 Ru2 71.0
C17 C7 Ru2 129.7
C9 C8 C7 107.4
C9 C8 C18 127.0
C7 C8 C18 125.3
C9 C8 Ru2 71.1
C7 C8 Ru2 71.9
C18 C8 Ru2 127.6
C8 C9 C10 109.2
C8 C9 C19 127.6
C10 C9 C19 123.1
C8 C9 Ru2 72.0
C10 C9 Ru2 72.7
C19 C9 Ru2 124.4
C9 C10 C6 107.2
C9 C10 C20 127.3
C6 C10 C20 124.9
C9 C10 Ru2 70.4
C6 C10 Ru2 72.0
C20 C10 Ru2 129.7
C1 C11 H11A 109.5(24)
C1 C11 H11B 109.5(29)
H11A C11 H11B 109.5(35)
C1 C11 H11C 109.5(23)
H11A C11 H11C 109.5(58)
H11B C11 H11C 109.5(41)
C2 C12 H12A 109.5(25)
C2 C12 H12B 109.5(20)
H12A C12 H12B 109.5(33)
C2 C12 H12C 109.5(21)
H12A C12 H12C 109.5(35)
H12B C12 H12C 109.5(47)
C3 C13 H13A 109.5(21)
C3 C13 H13B 109.5(22)
H13A C13 H13B 109.5(33)
C3 C13 H13C 109.5(21)
H13A C13 H13C 109.5(37)
H13B C13 H13C 109.5(36)
C4 C14 H14A 109.5(19)
C4 C14 H14B 109.5(21)
H14A C14 H14B 109.5(37)
C4 C14 H14C 109.5(20)
H14A C14 H14C 109.5(42)
H14B C14 H14C 109.5(35)
C5 C15 H15A 109.5(22)
C5 C15 H15B 109.5(24)
H15A C15 H15B 109.5(37)
C5 C15 H15C 109.5(22)
H15A C15 H15C 109.5(46)
H15B C15 H15C 109.5(37)
C6 C16 H16A 109.5(27)
C6 C16 H16B 109.5(27)
H16A C16 H16B 109.5(40)
C6 C16 H16C 109.5(25)
H16A C16 H16C 109.5(43)
H16B C16 H16C 109.5(45)
C7 C17 H17A 109.5(29)
C7 C17 H17B 109.5(26)
H17A C17 H17B 109.5(43)
C7 C17 H17C 109.5(24)
H17A C17 H17C 109.5(44)
H17B C17 H17C 109.5(53)
C8 C18 H18A 109.5(29)
C8 C18 H18B 109.5(27)
H18A C18 H18B 109.4(49)
C8 C18 H18C 109.5(29)
H18A C18 H18C 109.4(44)
H18B C18 H18C 109.4(47)
C9 C19 H19A 109.5(25)
C9 C19 H19B 109.5(23)
H19A C19 H19B 109.5(47)
C9 C19 H19C 109.5(26)
H19A C19 H19C 109.5(46)
H19B C19 H19C 109.5(45)
C10 C20 H20A 109.5(22)
C10 C20 H20B 109.5(20)
H20A C20 H20B 109.5(42)
C10 C20 H20C 109.5(23)
H20A C20 H20C 109.5(41)
H20B C20 H20C 109.5(38)
P C1A H1A1 109.5(100)
P C1A H1A2 109.5(100)
H1A1 C1A H1A2 109.5(100)
P C1A H1A3 109.5(100)
H1A1 C1A H1A3 109.5(100)
H1A2 C1A H1A3 109.5(100)
P C2A H2A1 109.5(100)
P C2A H2A2 109.5(100)
H2A1 C2A H2A2 109.5(100)
P C2A H2A3 109.5(100)
H2A1 C2A H2A3 109.5(100)
H2A2 C2A H2A3 109.5(100)
B2 B1 Ru1 63.3
B2 B1 Ru2 63.4
Ru1 B1 Ru2 76.4
B2 B1 H12 99.9
Ru1 B1 H12 101.2
Ru2 B1 H12 37.8
B2 B1 H1 140.5
Ru1 B1 H1 139.6
Ru2 B1 H1 138.7
H12 B1 H1 103.3
B2 B1 HBB 29.7
Ru1 B1 HBB 90.1
Ru2 B1 HBB 80.2
H12 B1 HBB 108.3
H1 B1 HBB 111.6
B2 B1 H11 109.5
Ru1 B1 H11 52.2
Ru2 B1 H11 118.3
H12 B1 H11 116.3
H1 B1 H11 88.0
HBB B1 H11 125.1
B1 B2 Ru1 70.5
B1 B2 Ru2 70.6
Ru1 B2 Ru2 81.5
B1 B2 H2 149.2
Ru1 B2 H2 132.9
Ru2 B2 H2 125.4
B1 B2 HBB 26.9
Ru1 B2 HBB 94.6
Ru2 B2 HBB 85.1
H2 B2 HBB 122.5

loop_
_geom_bond_atom_site_label_1
_geom_bond_atom_site_label_2
_geom_bond_distance
Ru1 B2 2.14
Ru1 C3 2.23
Ru1 C4 2.24
Ru1 C1 2.24
Ru1 C2 2.25
Ru1 B1 2.26
Ru1 C5 2.26
Ru1 P 2.27
Ru1 Ru2 2.80
Ru1 HBB 2.45
Ru1 H11 1.79
Ru2 B2 2.15
Ru2 C9 2.22
Ru2 C8 2.23
Ru2 C7 2.24
Ru2 C10 2.25
Ru2 B1 2.27
Ru2 P 2.27
Ru2 C6 2.27
Ru2 HBB 2.30
P C1A 1.86
P C2A 1.87
C1 C2 1.43
C1 C5 1.44
C1 C11 1.52
C2 C3 1.40
C2 C12 1.52
C3 C4 1.44
C3 C13 1.56
C4 C5 1.41
C4 C14 1.51
C5 C15 1.52
C6 C7 1.40
C6 C10 1.47
C6 C16 1.50
C7 C8 1.42
C7 C17 1.54
C8 C9 1.41
C8 C18 1.51
C9 C10 1.42
C9 C19 1.48
C10 C20 1.49
C11 H11A 0.96(5)
C11 H11B 0.96(5)
C11 H11C 0.96(4)
C12 H12A 0.96(4)
C12 H12B 0.96(5)
C12 H12C 0.96(4)
C13 H13A 0.96(4)
C13 H13B 0.96(4)
C13 H13C 0.96(3)
C14 H14A 0.96(4)
C14 H14B 0.96(4)
C14 H14C 0.96(4)
C15 H15A 0.96(4)
C15 H15B 0.96(5)
C15 H15C 0.96(4)
C16 H16A 0.96(4)
C16 H16B 0.96(4)
C16 H16C 0.96(5)
C17 H17A 0.96(5)
C17 H17B 0.96(5)
C17 H17C 0.96(5)
C18 H18A 0.96(5)
C18 H18B 0.96(5)
C18 H18C 0.96(5)
C19 H19A 0.96(4)
C19 H19B 0.96(6)
C19 H19C 0.96(4)
C20 H20A 0.96(4)
C20 H20B 0.96(5)
C20 H20C 0.96(4)
C1A H1A1 0.96(365)
C1A H1A2 0.96(1000)
C1A H1A3 0.96(349)
C2A H2A1 0.96(349)
C2A H2A2 0.96(1000)
C2A H2A3 0.96(1000)
B1 B2 1.73
B1 H1 1.04
B1 HBB 0.94
B1 H11 1.35
B2 H2 1.03
B2 HBB 1.03
